data_4068706
loop_
_publ_author_name
'Lippe, Katrin'
'Gerlach, Daniela'
'Kroke, Edwin'
'Wagler, J\"org'

_publ_section_title
;
 Hypercoordinate Organosilicon Complexes of an ONN&#x2032;O&#x2032;
 Chelating Ligand: Regio- and Diastereoselectivity of Rearrangement
 Reactions in Si&#x2212;Salphen Systems
;
_journal_issue 2
_journal_name_full Organometallics
_journal_page_first 621
_journal_paper_doi 10.1021/om801049q
_journal_volume 28
_journal_year 2009
_chemical_formula_moiety 'C34 H28 N2 O4'
_chemical_formula_sum 'C34 H28 N2 O4'
_chemical_formula_weight 528.58
_chemical_melting_point 512
_chemical_name_systematic
; 
 ? 
;
_space_group_IT_number 13
_symmetry_cell_setting monoclinic
_symmetry_space_group_name_Hall '-P 2yc'
_symmetry_space_group_name_H-M 'P 1 2/c 1'
_atom_sites_solution_hydrogens geom
_atom_sites_solution_primary direct
_atom_sites_solution_secondary difmap
_audit_creation_method SHELXL-97
_cell_angle_alpha 90.00
_cell_angle_beta 112.577(3)
_cell_angle_gamma 90.00
_cell_formula_units_Z 2
_cell_length_a 12.5225(10)
_cell_length_b 8.4242(7)
_cell_length_c 13.9239(10)
_cell_measurement_reflns_used 5762
_cell_measurement_temperature 93(2)
_cell_measurement_theta_max 37.82
_cell_measurement_theta_min 2.99
_cell_volume 1356.29(19)
_computing_cell_refinement 'Bruker SMART'
_computing_data_collection 'Bruker SMART'
_computing_data_reduction 'Bruker SAINT'
_computing_molecular_graphics 'ORTEP32 (Farugia)'
_computing_publication_material 'Ciftab (Sheldrick)'
_computing_structure_refinement 'SHELXL-97 (Sheldrick, 1997)'
_computing_structure_solution 'SHELXS-97 (Sheldrick, 1990)'
_diffrn_ambient_temperature 93(2)
_diffrn_measured_fraction_theta_full 0.999
_diffrn_measured_fraction_theta_max 0.999
_diffrn_measurement_device_type 'CCD area detector'
_diffrn_measurement_method 'phi and omega scans'
_diffrn_radiation_monochromator graphite
_diffrn_radiation_source 'fine-focus sealed tube'
_diffrn_radiation_type MoK\a
_diffrn_radiation_wavelength 0.71073
_diffrn_reflns_av_R_equivalents 0.0186
_diffrn_reflns_av_sigmaI/netI 0.0137
_diffrn_reflns_limit_h_max 16
_diffrn_reflns_limit_h_min -16
_diffrn_reflns_limit_k_max 11
_diffrn_reflns_limit_k_min -11
_diffrn_reflns_limit_l_max 18
_diffrn_reflns_limit_l_min -18
_diffrn_reflns_number 16715
_diffrn_reflns_theta_full 28.00
_diffrn_reflns_theta_max 28.00
_diffrn_reflns_theta_min 2.89
_exptl_absorpt_coefficient_mu 0.085
_exptl_absorpt_correction_type none
_exptl_crystal_colour yellow
_exptl_crystal_density_diffrn 1.294
_exptl_crystal_density_method 'not measured'
_exptl_crystal_description piece
_exptl_crystal_F_000 556
_exptl_crystal_size_max 0.60
_exptl_crystal_size_mid 0.30
_exptl_crystal_size_min 0.15
_refine_diff_density_max 0.342
_refine_diff_density_min -0.185
_refine_diff_density_rms 0.042
_refine_ls_extinction_method none
_refine_ls_goodness_of_fit_ref 1.072
_refine_ls_hydrogen_treatment mixed
_refine_ls_matrix_type full
_refine_ls_number_parameters 185
_refine_ls_number_reflns 3275
_refine_ls_number_restraints 0
_refine_ls_restrained_S_all 1.072
_refine_ls_R_factor_all 0.0400
_refine_ls_R_factor_gt 0.0357
_refine_ls_shift/su_max 0.000
_refine_ls_shift/su_mean 0.000
_refine_ls_structure_factor_coef Fsqd
_refine_ls_weighting_details 'calc w=1/[\s^2^(Fo^2^)+(0.0501P)^2^+0.4612P] where P=(Fo^2^+2Fc^2^)/3'
_refine_ls_weighting_scheme calc
_refine_ls_wR_factor_gt 0.0952
_refine_ls_wR_factor_ref 0.0979
_reflns_number_gt 2945
_reflns_number_total 3275
_reflns_threshold_expression >2sigma(I)
_cod_data_source_file om801049q_si_001.cif
_cod_data_source_block compound_2
_cod_depositor_comments
;
The following automatic conversions were performed:

'_chemical_melting_point' value '512 K' was changed to '512' - the
value should be numeric and without a unit designator.

Automatic conversion script
Id: cif_fix_values 1715 2011-07-08 13:25:40Z adriana 
;
_cod_original_cell_volume 1356.29(18)
_cod_original_sg_symbol_Hall -P2yc
_cod_original_sg_symbol_H-M P2/c
_cod_database_code 4068706

loop_
_symmetry_equiv_pos_as_xyz
'x, y, z'
'-x, y, -z+1/2'
'-x, -y, -z'
'x, -y, z-1/2'

loop_
_atom_site_label
_atom_site_type_symbol
_atom_site_fract_x
_atom_site_fract_y
_atom_site_fract_z
_atom_site_U_iso_or_equiv
_atom_site_adp_type
_atom_site_occupancy
_atom_site_symmetry_multiplicity
_atom_site_calc_flag
_atom_site_refinement_flags
O1 O 0.02886(6) 0.33399(9) 0.04103(6) 0.01939(17) Uani 1 1 d .
H1 H 0.0229(12) 0.4140(19) 0.0814(11) 0.029 Uiso 1 1 d .
O2 O 0.29556(6) -0.08893(9) 0.08030(6) 0.02086(17) Uani 1 1 d .
N1 N 0.07413(7) 0.52527(9) 0.19707(6) 0.01427(17) Uani 1 1 d .
C1 C 0.13101(8) 0.26493(11) 0.09651(7) 0.01393(19) Uani 1 1 d .
C2 C 0.15926(8) 0.12685(11) 0.05561(7) 0.01547(19) Uani 1 1 d .
H2 H 0.1094 0.0882 -0.0106 0.019 Uiso 1 1 calc R
C3 C 0.26057(8) 0.04696(11) 0.11250(8) 0.0158(2) Uani 1 1 d .
C4 C 0.33522(8) 0.10358(12) 0.20963(8) 0.0179(2) Uani 1 1 d .
H4 H 0.4030 0.0460 0.2495 0.022 Uiso 1 1 calc R
C5 C 0.30918(8) 0.24371(12) 0.24673(7) 0.0163(2) Uani 1 1 d .
H5 H 0.3617 0.2842 0.3113 0.020 Uiso 1 1 calc R
C6 C 0.20731(8) 0.32858(11) 0.19198(7) 0.01362(19) Uani 1 1 d .
C7 C 0.17951(8) 0.47509(11) 0.23468(7) 0.01334(19) Uani 1 1 d .
C8 C 0.27517(8) 0.56029(11) 0.31845(7) 0.01473(19) Uani 1 1 d .
C9 C 0.36627(9) 0.62307(13) 0.29647(8) 0.0196(2) Uani 1 1 d .
H9 H 0.3697 0.6054 0.2303 0.024 Uiso 1 1 calc R
C10 C 0.45197(9) 0.71134(13) 0.37104(9) 0.0236(2) Uani 1 1 d .
H10 H 0.5125 0.7575 0.3552 0.028 Uiso 1 1 calc R
C11 C 0.44875(9) 0.73183(13) 0.46903(9) 0.0246(2) Uani 1 1 d .
H11 H 0.5075 0.7919 0.5202 0.030 Uiso 1 1 calc R
C12 C 0.36046(10) 0.66520(13) 0.49242(8) 0.0232(2) Uani 1 1 d .
H12 H 0.3602 0.6766 0.5602 0.028 Uiso 1 1 calc R
C13 C 0.27228(9) 0.58168(12) 0.41681(8) 0.0185(2) Uani 1 1 d .
H13 H 0.2102 0.5393 0.4320 0.022 Uiso 1 1 calc R
C14 C 0.22933(10) -0.14170(14) -0.02333(9) 0.0259(2) Uani 1 1 d .
H14A H 0.1507 -0.1679 -0.0296 0.039 Uiso 1 1 calc R
H14B H 0.2658 -0.2361 -0.0386 0.039 Uiso 1 1 calc R
H14C H 0.2262 -0.0572 -0.0727 0.039 Uiso 1 1 calc R
C15 C 0.04177(8) 0.67238(11) 0.22790(7) 0.01350(19) Uani 1 1 d .
C16 C 0.08292(9) 0.81601(12) 0.20625(7) 0.0165(2) Uani 1 1 d .
H16 H 0.1394 0.8163 0.1762 0.020 Uiso 1 1 calc R
C17 C 0.04174(9) 0.95863(12) 0.22832(7) 0.0178(2) Uani 1 1 d .
H17 H 0.0705 1.0563 0.2139 0.021 Uiso 1 1 calc R

loop_
_atom_site_aniso_label
_atom_site_aniso_U_11
_atom_site_aniso_U_22
_atom_site_aniso_U_33
_atom_site_aniso_U_23
_atom_site_aniso_U_13
_atom_site_aniso_U_12
O1 0.0148(3) 0.0166(4) 0.0217(4) -0.0045(3) 0.0013(3) 0.0041(3)
O2 0.0215(4) 0.0166(4) 0.0248(4) -0.0023(3) 0.0092(3) 0.0062(3)
N1 0.0149(4) 0.0120(4) 0.0176(4) -0.0005(3) 0.0081(3) -0.0008(3)
C1 0.0127(4) 0.0127(4) 0.0167(4) 0.0019(3) 0.0060(3) 0.0004(3)
C2 0.0158(4) 0.0141(4) 0.0171(4) -0.0009(3) 0.0069(4) -0.0002(3)
C3 0.0176(4) 0.0125(4) 0.0208(4) 0.0010(3) 0.0111(4) 0.0015(3)
C4 0.0160(4) 0.0185(5) 0.0190(4) 0.0040(4) 0.0065(4) 0.0051(4)
C5 0.0155(4) 0.0188(5) 0.0143(4) 0.0013(3) 0.0052(3) 0.0011(4)
C6 0.0137(4) 0.0134(4) 0.0152(4) 0.0009(3) 0.0072(3) -0.0001(3)
C7 0.0147(4) 0.0135(4) 0.0135(4) 0.0013(3) 0.0074(3) -0.0013(3)
C8 0.0138(4) 0.0138(4) 0.0157(4) -0.0002(3) 0.0045(3) 0.0015(3)
C9 0.0184(5) 0.0228(5) 0.0181(4) -0.0015(4) 0.0075(4) -0.0030(4)
C10 0.0164(5) 0.0236(5) 0.0277(5) -0.0015(4) 0.0052(4) -0.0037(4)
C11 0.0195(5) 0.0221(5) 0.0236(5) -0.0063(4) -0.0012(4) 0.0022(4)
C12 0.0235(5) 0.0264(6) 0.0164(5) -0.0035(4) 0.0041(4) 0.0079(4)
C13 0.0185(5) 0.0206(5) 0.0172(4) 0.0003(4) 0.0077(4) 0.0042(4)
C14 0.0246(5) 0.0221(5) 0.0306(6) -0.0098(4) 0.0102(4) 0.0026(4)
C15 0.0126(4) 0.0130(4) 0.0140(4) -0.0013(3) 0.0042(3) 0.0001(3)
C16 0.0174(5) 0.0161(5) 0.0178(4) -0.0003(3) 0.0087(4) -0.0018(3)
C17 0.0234(5) 0.0130(4) 0.0174(4) 0.0005(3) 0.0084(4) -0.0026(4)

loop_
_atom_type_symbol
_atom_type_description
_atom_type_scat_dispersion_real
_atom_type_scat_dispersion_imag
_atom_type_scat_source
C C 0.0033 0.0016 'International Tables Vol C Tables 4.2.6.8 and 6.1.1.4'
H H 0.0000 0.0000 'International Tables Vol C Tables 4.2.6.8 and 6.1.1.4'
N N 0.0061 0.0033 'International Tables Vol C Tables 4.2.6.8 and 6.1.1.4'
O O 0.0106 0.0060 'International Tables Vol C Tables 4.2.6.8 and 6.1.1.4'

loop_
_geom_angle_atom_site_label_1
_geom_angle_atom_site_label_2
_geom_angle_atom_site_label_3
_geom_angle
_geom_angle_site_symmetry_1
_geom_angle_site_symmetry_3
C1 O1 H1 104.7(9) . .
C3 O2 C14 117.25(8) . .
C7 N1 C15 121.96(8) . .
O1 C1 C2 117.31(8) . .
O1 C1 C6 121.79(8) . .
C2 C1 C6 120.91(9) . .
C3 C2 C1 119.38(9) . .
C3 C2 H2 120.3 . .
C1 C2 H2 120.3 . .
O2 C3 C2 124.06(9) . .
O2 C3 C4 115.13(8) . .
C2 C3 C4 120.81(9) . .
C5 C4 C3 119.21(9) . .
C5 C4 H4 120.4 . .
C3 C4 H4 120.4 . .
C4 C5 C6 121.96(9) . .
C4 C5 H5 119.0 . .
C6 C5 H5 119.0 . .
C5 C6 C1 117.59(8) . .
C5 C6 C7 121.00(8) . .
C1 C6 C7 121.37(8) . .
N1 C7 C6 118.40(8) . .
N1 C7 C8 123.20(8) . .
C6 C7 C8 118.40(8) . .
C9 C8 C13 119.88(9) . .
C9 C8 C7 119.26(8) . .
C13 C8 C7 120.83(9) . .
C10 C9 C8 120.13(9) . .
C10 C9 H9 119.9 . .
C8 C9 H9 119.9 . .
C9 C10 C11 119.66(10) . .
C9 C10 H10 120.2 . .
C11 C10 H10 120.2 . .
C12 C11 C10 120.43(10) . .
C12 C11 H11 119.8 . .
C10 C11 H11 119.8 . .
C11 C12 C13 120.06(10) . .
C11 C12 H12 120.0 . .
C13 C12 H12 120.0 . .
C12 C13 C8 119.77(10) . .
C12 C13 H13 120.1 . .
C8 C13 H13 120.1 . .
O2 C14 H14A 109.5 . .
O2 C14 H14B 109.5 . .
H14A C14 H14B 109.5 . .
O2 C14 H14C 109.5 . .
H14A C14 H14C 109.5 . .
H14B C14 H14C 109.5 . .
C16 C15 C15 119.68(5) . 2
C16 C15 N1 121.36(8) . .
C15 C15 N1 118.68(5) 2 .
C17 C16 C15 120.30(9) . .
C17 C16 H16 119.8 . .
C15 C16 H16 119.8 . .
C16 C17 C17 120.02(6) . 2
C16 C17 H17 120.0 . .
C17 C17 H17 120.0 2 .

loop_
_geom_bond_atom_site_label_1
_geom_bond_atom_site_label_2
_geom_bond_distance
_geom_bond_site_symmetry_2
O1 C1 1.3463(11) .
O1 H1 0.899(16) .
O2 C3 1.3617(11) .
O2 C14 1.4313(13) .
N1 C7 1.2899(12) .
N1 C15 1.4205(12) .
C1 C2 1.3990(13) .
C1 C6 1.4115(13) .
C2 C3 1.3850(13) .
C2 H2 0.9500 .
C3 C4 1.3999(14) .
C4 C5 1.3769(14) .
C4 H4 0.9500 .
C5 C6 1.4047(13) .
C5 H5 0.9500 .
C6 C7 1.4686(13) .
C7 C8 1.4959(12) .
C8 C9 1.3938(14) .
C8 C13 1.3956(13) .
C9 C10 1.3882(14) .
C9 H9 0.9500 .
C10 C11 1.3911(16) .
C10 H10 0.9500 .
C11 C12 1.3856(17) .
C11 H11 0.9500 .
C12 C13 1.3892(15) .
C12 H12 0.9500 .
C13 H13 0.9500 .
C14 H14A 0.9800 .
C14 H14B 0.9800 .
C14 H14C 0.9800 .
C15 C16 1.3927(13) .
C15 C15 1.4027(18) 2
C16 C17 1.3876(14) .
C16 H16 0.9500 .
C17 C17 1.394(2) 2
C17 H17 0.9500 .

loop_
_geom_torsion_atom_site_label_1
_geom_torsion_atom_site_label_2
_geom_torsion_atom_site_label_3
_geom_torsion_atom_site_label_4
_geom_torsion
_geom_torsion_site_symmetry_1
_geom_torsion_site_symmetry_4
O1 C1 C2 C3 -176.61(8) . .
C6 C1 C2 C3 3.59(14) . .
C14 O2 C3 C2 6.96(14) . .
C14 O2 C3 C4 -173.02(9) . .
C1 C2 C3 O2 179.41(8) . .
C1 C2 C3 C4 -0.62(14) . .
O2 C3 C4 C5 177.49(8) . .
C2 C3 C4 C5 -2.49(15) . .
C3 C4 C5 C6 2.70(15) . .
C4 C5 C6 C1 0.19(14) . .
C4 C5 C6 C7 177.98(9) . .
O1 C1 C6 C5 176.85(8) . .
C2 C1 C6 C5 -3.36(13) . .
O1 C1 C6 C7 -0.94(14) . .
C2 C1 C6 C7 178.85(8) . .
C15 N1 C7 C6 -174.76(8) . .
C15 N1 C7 C8 4.20(14) . .
C5 C6 C7 N1 -161.88(9) . .
C1 C6 C7 N1 15.83(13) . .
C5 C6 C7 C8 19.11(13) . .
C1 C6 C7 C8 -163.17(8) . .
N1 C7 C8 C9 -115.56(11) . .
C6 C7 C8 C9 63.40(12) . .
N1 C7 C8 C13 62.44(13) . .
C6 C7 C8 C13 -118.60(10) . .
C13 C8 C9 C10 -2.19(15) . .
C7 C8 C9 C10 175.83(9) . .
C8 C9 C10 C11 2.37(16) . .
C9 C10 C11 C12 -0.22(17) . .
C10 C11 C12 C13 -2.12(16) . .
C11 C12 C13 C8 2.30(15) . .
C9 C8 C13 C12 -0.15(15) . .
C7 C8 C13 C12 -178.14(9) . .
C7 N1 C15 C16 64.78(13) . .
C7 N1 C15 C15 -121.33(12) . 2
C15 C15 C16 C17 0.08(16) 2 .
N1 C15 C16 C17 173.91(9) . .
C15 C16 C17 C17 -0.45(17) . 2
